data_1008231
loop_
_publ_author_name
'Bertaut, F'
'Gondrand, M'

_publ_section_title
;
Etude des combinaisons d'oxydes de terres rares et de lithium du type T
Li O~2~
;
_journal_coden_ASTM COREAF
_journal_name_full
;
Comptes Rendus Hebdomadaires des Seances de l'Academie des Sciences
(1884 - 1965)
;
_journal_page_first 1135
_journal_page_last 1137
_journal_volume 255
_journal_year 1962
_chemical_formula_structural 'Y Li O2'
_chemical_formula_sum 'Li O2 Y'
_chemical_name_systematic 'Yttrium lithium oxide'
_space_group_IT_number 141
_symmetry_cell_setting tetragonal
_symmetry_Int_Tables_number 141
_symmetry_space_group_name_Hall '-I 4bd 2'
_symmetry_space_group_name_H-M 'I 41/a m d :2'
_cell_angle_alpha 90
_cell_angle_beta 90
_cell_angle_gamma 90
_cell_formula_units_Z 1
_cell_length_a 4.44
_cell_length_b 4.44
_cell_length_c 10.35
_cell_volume 204.0
_cod_original_sg_symbol_H-M 'I 41/a m d Z'
_cod_database_code 1008231

loop_
_symmetry_equiv_pos_as_xyz
x,y,z
x,1/2-y,z
1/4+y,1/4+x,3/4+z
1/4+y,1/4-x,3/4+z
-x,y,z
-x,1/2-y,z
3/4-y,1/4+x,3/4+z
3/4-y,1/4-x,3/4+z
-x,-y,-z
-x,1/2+y,-z
3/4-y,3/4-x,1/4-z
3/4-y,3/4+x,1/4-z
x,-y,-z
x,1/2+y,-z
1/4+y,3/4-x,1/4-z
1/4+y,3/4+x,1/4-z
1/2+x,1/2+y,1/2+z
1/2+x,-y,1/2+z
3/4+y,3/4+x,1/4+z
3/4+y,3/4-x,1/4+z
1/2-x,1/2+y,1/2+z
1/2-x,-y,1/2+z
1/4-y,3/4+x,1/4+z
1/4-y,3/4-x,1/4+z
1/2-x,1/2-y,1/2-z
1/2-x,y,1/2-z
1/4-y,1/4-x,3/4-z
1/4-y,1/4+x,3/4-z
1/2+x,1/2-y,1/2-z
1/2+x,y,1/2-z
3/4+y,1/4-x,3/4-z
3/4+y,1/4+x,3/4-z

loop_
_atom_site_label
_atom_site_fract_x
_atom_site_fract_y
_atom_site_fract_z
? ? ? ?
